data_2232087
loop_
_publ_author_name
'van der Merwe, Kina'
'Visser, Hendrik G.'
'Venter, Johan A.'

_publ_section_title
;
 Disodium
 diaquabis(methylenediphosphonato-\k^2^<i>O</i>,<i>O</i>')cobaltate(II)
 dihydrate
;
_journal_coeditor_code WM2520
_journal_issue 10
_journal_name_full 'Acta Crystallographica Section E'
_journal_page_first m1468
_journal_page_last m1469
_journal_paper_doi 10.1107/S1600536811038530
_journal_volume 67
_journal_year 2011
_chemical_formula_iupac 'Na2 [Co (C H4 O6 P2)2 (H2 O)2], 2H2 O'
_chemical_formula_moiety '2Na+, C2 H12 Co O14 P4 2-, 2(H2 0)'
_chemical_formula_sum 'C2 H16 Co Na2 O16 P4'
_chemical_formula_weight 524.94
_chemical_name_systematic
;
Disodium
diaquabis(methylenediphosphonato-\k^2^<i>O</i>,<i>O</i>')cobaltate(II)
dihydrate
;
_space_group_IT_number 14
_symmetry_cell_setting monoclinic
_symmetry_space_group_name_Hall '-P 2ybc'
_symmetry_space_group_name_H-M 'P 1 21/c 1'
_audit_creation_method 'WinGX routine CIF_UPDATE'
_cell_angle_alpha 90
_cell_angle_beta 91.3750(10)
_cell_angle_gamma 90
_cell_formula_units_Z 2
_cell_length_a 6.8694(2)
_cell_length_b 13.2860(4)
_cell_length_c 8.3541(3)
_cell_measurement_reflns_used 6202
_cell_measurement_temperature 100(2)
_cell_measurement_theta_max 28.43
_cell_measurement_theta_min 2.88
_cell_volume 762.23(4)
_computing_cell_refinement 'SAINT-Plus (Bruker, 2007)'
_computing_data_collection 'APEX2 (Bruker, 2007)'
_computing_data_reduction 'SAINT-Plus (Bruker, 2007)'
_computing_molecular_graphics 'DIAMOND (Brandenburg & Putz, 2005)'
_computing_publication_material 'WinGX (Farrugia, 1999)'
_computing_structure_refinement 'SHELXL-97 (Sheldrick, 2008)'
_computing_structure_solution 'SHELXS-97 (Sheldrick, 2008)'
_diffrn_ambient_temperature 100(2)
_diffrn_measured_fraction_theta_full 0.991
_diffrn_measured_fraction_theta_max 0.991
_diffrn_measurement_device_type 'Bruker APEXII CCD'
_diffrn_measurement_method 'phi and omega scans'
_diffrn_radiation_type MoK\a
_diffrn_radiation_wavelength 0.71073
_diffrn_reflns_av_R_equivalents 0.0222
_diffrn_reflns_limit_h_max 9
_diffrn_reflns_limit_h_min -8
_diffrn_reflns_limit_k_max 16
_diffrn_reflns_limit_k_min -17
_diffrn_reflns_limit_l_max 8
_diffrn_reflns_limit_l_min -11
_diffrn_reflns_number 8742
_diffrn_reflns_theta_full 28.43
_diffrn_reflns_theta_max 28.43
_diffrn_reflns_theta_min 3.07
_exptl_absorpt_coefficient_mu 1.688
_exptl_absorpt_correction_T_max 0.8629
_exptl_absorpt_correction_T_min 0.4739
_exptl_absorpt_correction_type multi-scan
_exptl_absorpt_process_details '(<i>SADABS</i>, Bruker, 2007)'
_exptl_crystal_colour pink
_exptl_crystal_density_diffrn 2.287
_exptl_crystal_density_method 'not measured'
_exptl_crystal_description plate
_exptl_crystal_F_000 530
_exptl_crystal_size_max 0.52
_exptl_crystal_size_mid 0.24
_exptl_crystal_size_min 0.09
_refine_diff_density_max 0.364
_refine_diff_density_min -0.569
_refine_ls_extinction_method none
_refine_ls_goodness_of_fit_ref 1.127
_refine_ls_hydrogen_treatment refall
_refine_ls_matrix_type full
_refine_ls_number_parameters 146
_refine_ls_number_reflns 1901
_refine_ls_number_restraints 7
_refine_ls_restrained_S_all 1.127
_refine_ls_R_factor_gt 0.0192
_refine_ls_shift/su_max 0.001
_refine_ls_structure_factor_coef Fsqd
_refine_ls_weighting_details 'calc w=1/[\s^2^(Fo^2^)+(0.0289P)^2^+0.4299P] where P=(Fo^2^+2Fc^2^)/3'
_refine_ls_weighting_scheme calc
_refine_ls_wR_factor_ref 0.0554
_reflns_number_gt 1838
_reflns_number_total 1901
_reflns_threshold_expression >2sigma(I)
_cod_data_source_file wm2520.cif
_cod_data_source_block I
_cod_original_sg_symbol_H-M 'P 21/c'
_cod_database_code 2232087
_cod_database_fobs_code 2232087

loop_
_symmetry_equiv_pos_as_xyz
'x, y, z'
'-x, y+1/2, -z+1/2'
'-x, -y, -z'
'x, -y-1/2, z-1/2'

loop_
_atom_site_type_symbol
_atom_site_label
_atom_site_fract_x
_atom_site_fract_y
_atom_site_fract_z
_atom_site_U_iso_or_equiv
_atom_site_adp_type
_atom_site_calc_flag
_atom_site_refinement_flags
_atom_site_occupancy
Co Co1 0.5 0.5 0.5 0.00488(8) Uani d S 1
P P1 0.43774(5) 0.30632(3) 0.26142(4) 0.00528(9) Uani d . 1
P P2 0.17626(5) 0.48657(3) 0.20454(4) 0.00578(9) Uani d . 1
Na Na1 0.06611(8) 0.75775(4) 0.22722(7) 0.01006(13) Uani d . 1
O O1 0.33424(15) 0.45566(8) 0.69412(12) 0.0092(2) Uani d D 1
O O2 0.52678(14) 0.35119(7) 0.41366(11) 0.00758(19) Uani d . 1
O O3 0.61219(15) 0.25484(8) 0.17312(12) 0.0084(2) Uani d . 1
O O4 0.27445(14) 0.23364(8) 0.28565(12) 0.0087(2) Uani d . 1
O O5 0.17550(15) 0.58645(8) 0.10142(12) 0.0091(2) Uani d D 1
O O6 -0.02026(14) 0.43517(8) 0.18700(11) 0.00828(19) Uani d . 1
O O7 0.23609(15) 0.51625(8) 0.37290(12) 0.0081(2) Uani d . 1
O O8 0.02069(15) 0.67436(8) 0.47388(12) 0.0114(2) Uani d D 1
C C1 0.3604(2) 0.40539(10) 0.12696(15) 0.0072(2) Uani d . 1
H H1A 0.241(3) 0.4908(15) 0.722(3) 0.025(6) Uiso d D 1
H H1B 0.321(3) 0.3969(13) 0.726(3) 0.029(6) Uiso d D 1
H H2 0.582(4) 0.225(2) 0.093(3) 0.037(7) Uiso d . 1
H H3 0.320(3) 0.3732(15) 0.035(2) 0.015(5) Uiso d . 1
H H4 0.469(3) 0.4420(15) 0.103(2) 0.012(4) Uiso d . 1
H H5 0.131(4) 0.5780(19) 0.011(2) 0.038(7) Uiso d D 1
H H6 0.092(3) 0.6221(13) 0.461(3) 0.035(5) Uiso d D 1
H H7 -0.091(2) 0.6498(18) 0.474(3) 0.035(5) Uiso d D 1

loop_
_atom_site_aniso_label
_atom_site_aniso_U_11
_atom_site_aniso_U_22
_atom_site_aniso_U_33
_atom_site_aniso_U_12
_atom_site_aniso_U_13
_atom_site_aniso_U_23
Co1 0.00514(14) 0.00495(14) 0.00451(13) -0.00021(8) -0.00063(9) -0.00021(8)
P1 0.00519(16) 0.00539(17) 0.00524(15) 0.00033(12) -0.00009(11) -0.00059(11)
P2 0.00623(17) 0.00582(17) 0.00523(17) 0.00061(12) -0.00118(12) -0.00022(11)
Na1 0.0087(3) 0.0113(3) 0.0102(3) 0.0003(2) -0.0008(2) 0.0009(2)
O1 0.0100(5) 0.0072(5) 0.0105(4) 0.0011(4) 0.0035(4) 0.0019(4)
O2 0.0107(5) 0.0061(5) 0.0059(4) 0.0008(4) -0.0019(3) -0.0008(3)
O3 0.0068(5) 0.0104(5) 0.0081(4) 0.0017(4) -0.0002(4) -0.0032(4)
O4 0.0072(5) 0.0074(5) 0.0116(4) -0.0008(4) 0.0001(3) 0.0000(4)
O5 0.0121(5) 0.0067(5) 0.0084(4) 0.0001(4) -0.0035(4) 0.0013(4)
O6 0.0071(4) 0.0094(5) 0.0083(4) -0.0004(4) -0.0013(3) -0.0002(4)
O7 0.0080(5) 0.0098(5) 0.0064(4) 0.0021(4) -0.0021(3) -0.0015(3)
O8 0.0091(5) 0.0141(5) 0.0109(5) 0.0018(4) 0.0006(4) -0.0003(4)
C1 0.0076(6) 0.0077(6) 0.0061(6) 0.0001(5) 0.0000(5) 0.0000(5)

loop_
_atom_type_symbol
_atom_type_description
_atom_type_scat_dispersion_real
_atom_type_scat_dispersion_imag
_atom_type_scat_source
C C 0.0033 0.0016 'International Tables Vol C Tables 4.2.6.8 and 6.1.1.4'
H H 0 0 'International Tables Vol C Tables 4.2.6.8 and 6.1.1.4'
O O 0.0106 0.006 'International Tables Vol C Tables 4.2.6.8 and 6.1.1.4'
Na Na 0.0362 0.0249 'International Tables Vol C Tables 4.2.6.8 and 6.1.1.4'
P P 0.1023 0.0942 'International Tables Vol C Tables 4.2.6.8 and 6.1.1.4'
Co Co 0.3494 0.9721 'International Tables Vol C Tables 4.2.6.8 and 6.1.1.4'

loop_
_geom_angle_atom_site_label_1
_geom_angle_atom_site_label_2
_geom_angle_atom_site_label_3
_geom_angle_site_symmetry_1
_geom_angle_site_symmetry_3
_geom_angle
O1 Co1 O1 . 3_666 180
O1 Co1 O7 . 1 86.63(4)
O1 Co1 O7 3_666 1 93.37(4)
O1 Co1 O7 . . 86.63(4)
O1 Co1 O7 3_666 . 93.37(4)
O1 Co1 O7 . 3_666 93.37(4)
O1 Co1 O7 3_666 3_666 86.63(4)
O7 Co1 O7 1 3_666 180
O7 Co1 O7 . 3_666 180
O1 Co1 O2 . . 93.14(4)
O1 Co1 O2 3_666 . 86.86(4)
O7 Co1 O2 1 . 90.28(4)
O7 Co1 O2 . . 90.28(4)
O7 Co1 O2 3_666 . 89.73(4)
O1 Co1 O2 . 3_666 86.86(4)
O1 Co1 O2 3_666 3_666 93.14(4)
O7 Co1 O2 1 3_666 89.72(4)
O7 Co1 O2 . 3_666 89.72(4)
O7 Co1 O2 3_666 3_666 90.27(4)
O2 Co1 O2 . 3_666 180.00(5)
O4 P1 O2 . . 115.31(6)
O4 P1 O3 . . 111.31(6)
O2 P1 O3 . . 105.44(6)
O4 P1 C1 . . 110.17(6)
O2 P1 C1 . . 109.98(6)
O3 P1 C1 . . 103.94(6)
O7 P2 O6 1 . 115.45(6)
O7 P2 O6 . . 115.45(6)
O7 P2 O5 1 . 106.61(6)
O7 P2 O5 . . 106.61(6)
O6 P2 O5 . . 109.49(6)
O7 P2 C1 1 . 108.36(6)
O7 P2 C1 . . 108.36(6)
O6 P2 C1 . . 109.14(6)
O5 P2 C1 . . 107.49(6)
O8 Na1 O3 4_575 2_655 115.88(4)
O8 Na1 O4 4_575 2 84.24(4)
O3 Na1 O4 2_655 2 159.88(4)
O8 Na1 O6 4_575 2 83.04(4)
O3 Na1 O6 2_655 2 92.19(4)
O4 Na1 O6 2 2 90.55(4)
O8 Na1 O5 4_575 . 90.31(4)
O3 Na1 O5 2_655 . 81.45(4)
O4 Na1 O5 2 . 99.03(4)
O6 Na1 O5 2 . 167.75(4)
Co1 O1 H1A . . 119.7(16)
Co1 O1 H1B . . 125.4(16)
H1A O1 H1B . . 110(2)
P1 O2 Co1 . . 128.01(6)
P1 O3 Na1 . 2_645 123.17(6)
P1 O3 H2 . . 114.8(19)
Na1 O3 H2 2_645 . 122.0(19)
P1 O4 Na1 . 2_545 130.61(6)
P2 O5 Na1 . . 120.44(5)
P2 O5 H5 . . 112.6(18)
Na1 O5 H5 . . 112.6(18)
P2 O6 Na1 . 2_545 121.18(5)
P2 O7 Co1 . . 131.33(6)
Na1 O8 H6 4_576 . 111.4(16)
Na1 O8 H7 4_576 . 104.6(17)
H6 O8 H7 . . 102(2)
P2 C1 P1 . . 114.42(7)
P2 C1 H3 . . 112.4(12)
P1 C1 H3 . . 105.2(12)
P2 C1 H4 . . 110.3(12)
P1 C1 H4 . . 107.1(12)
H3 C1 H4 . . 107.0(17)

loop_
_geom_bond_atom_site_label_1
_geom_bond_atom_site_label_2
_geom_bond_site_symmetry_2
_geom_bond_distance
_geom_bond_publ_flag
Co1 O1 . 2.0886(10) y
Co1 O1 3_666 2.0886(10) ?
Co1 O7 1 2.0900(10) ?
Co1 O7 . 2.0900(10) y
Co1 O7 3_666 2.0900(10) ?
Co1 O2 . 2.1141(10) ?
Co1 O2 3_666 2.1141(10) y
P1 O4 . 1.4975(10) ?
P1 O2 . 1.5198(10) ?
P1 O3 . 1.5781(10) ?
P1 C1 . 1.8021(14) ?
P2 O7 1 1.5083(10) ?
P2 O7 . 1.5083(10) ?
P2 O6 . 1.5169(10) ?
P2 O5 . 1.5820(10) ?
P2 C1 . 1.7954(14) ?
Na1 O8 4_575 2.3149(12) ?
Na1 O3 2_655 2.3431(12) ?
Na1 O4 2 2.3612(11) ?
Na1 O6 2 2.4860(12) ?
Na1 O5 . 2.6243(12) ?
O1 H1A . 0.831(16) ?
O1 H1B . 0.830(16) ?
O3 Na1 2_645 2.3431(12) ?
O3 H2 . 0.81(3) ?
O4 Na1 2_545 2.3612(11) ?
O5 H5 . 0.815(16) ?
O6 Na1 2_545 2.4860(12) ?
O8 Na1 4_576 2.3149(12) ?
O8 H6 . 0.856(13) ?
O8 H7 . 0.834(13) ?
C1 H3 . 0.92(2) ?
C1 H4 . 0.92(2) ?

loop_
_geom_hbond_atom_site_label_D
_geom_hbond_atom_site_label_H
_geom_hbond_atom_site_label_A
_geom_hbond_site_symmetry_A
_geom_hbond_distance_DH
_geom_hbond_distance_HA
_geom_hbond_distance_DA
_geom_hbond_angle_DHA
O8 H6 O7 1 0.856(13) 1.882(14) 2.7154(15) 164(2)
C1 H4 O1 3_666 0.92(2) 2.54(2) 3.1449(17) 123.9(15)
C1 H3 O4 4_565 0.92(2) 2.53(2) 3.4366(17) 168.4(17)
O3 H2 O2 4_565 0.81(3) 1.84(3) 2.6394(14) 176(3)
O1 H1A O6 3_566 0.831(16) 1.975(16) 2.8008(14) 173(2)
O8 H7 O1 3_566 0.834(13) 2.573(18) 3.2763(15) 143(2)
O1 H1B O4 4_566 0.830(16) 1.835(16) 2.6634(15) 175(2)
O5 H5 O6 3_565 0.815(16) 1.813(17) 2.6272(14) 177(3)

loop_
_geom_torsion_atom_site_label_1
_geom_torsion_atom_site_label_2
_geom_torsion_atom_site_label_3
_geom_torsion_atom_site_label_4
_geom_torsion_site_symmetry_1
_geom_torsion_site_symmetry_4
_geom_torsion
O4 P1 O2 Co1 . . -108.16(8)
O3 P1 O2 Co1 . . 128.63(7)
C1 P1 O2 Co1 . . 17.13(9)
O1 Co1 O2 P1 . . 111.59(7)
O1 Co1 O2 P1 3_666 . -68.41(7)
O7 Co1 O2 P1 1 . 24.95(7)
O7 Co1 O2 P1 . . 24.95(7)
O7 Co1 O2 P1 3_666 . -155.05(7)
O4 P1 O3 Na1 . 2_645 -126.78(7)
O2 P1 O3 Na1 . 2_645 -1.06(8)
C1 P1 O3 Na1 . 2_645 114.66(7)
O2 P1 O4 Na1 . 2_545 97.12(8)
O3 P1 O4 Na1 . 2_545 -142.84(7)
C1 P1 O4 Na1 . 2_545 -28.09(9)
O7 P2 O5 Na1 1 . -35.73(8)
O7 P2 O5 Na1 . . -35.73(8)
O6 P2 O5 Na1 . . 89.81(7)
C1 P2 O5 Na1 . . -151.75(6)
O8 Na1 O5 P2 4_575 . -162.13(6)
O3 Na1 O5 P2 2_655 . 81.72(6)
O4 Na1 O5 P2 2 . -77.92(7)
O6 Na1 O5 P2 2 . 140.99(16)
Na1 Na1 O5 P2 4_575 . -161.48(7)
Na1 Na1 O5 P2 4_576 . 16.59(7)
O7 P2 O6 Na1 1 2_545 -74.24(8)
O7 P2 O6 Na1 . 2_545 -74.24(8)
O5 P2 O6 Na1 . 2_545 165.48(5)
C1 P2 O6 Na1 . 2_545 48.07(7)
O6 P2 O7 Co1 . . 134.82(7)
O5 P2 O7 Co1 . . -103.34(8)
C1 P2 O7 Co1 . . 12.09(10)
O1 Co1 O7 P2 . . -136.95(8)
O1 Co1 O7 P2 3_666 . 43.05(8)
O2 Co1 O7 P2 . . -43.82(8)
O2 Co1 O7 P2 3_666 . 136.18(8)
O7 P2 C1 P1 1 . 46.92(9)
O7 P2 C1 P1 . . 46.92(9)
O6 P2 C1 P1 . . -79.55(8)
O5 P2 C1 P1 . . 161.78(7)
O4 P1 C1 P2 . . 66.52(9)
O2 P1 C1 P2 . . -61.67(9)
O3 P1 C1 P2 . . -174.14(7)
